data_2219101
loop_
_publ_author_name
'He, Li'
'Xu, Zhi-Gang'
'Jiang, Yan'
'Mao, Zhi-Hua'
'Deng, An-Ping'

_publ_section_title
;
 <i>N</i>-(2-Hydroxyethyl)-3,5-dinitrobenzamide
;
_journal_coeditor_code LX2057
_journal_issue 8
_journal_name_full 'Acta Crystallographica Section E'
_journal_page_first o1422
_journal_paper_doi 10.1107/S1600536808019521
_journal_volume 64
_journal_year 2008
_chemical_formula_iupac 'C9 H9 N3 O6'
_chemical_formula_moiety 'C9 H9 N3 O6'
_chemical_formula_sum 'C9 H9 N3 O6'
_chemical_formula_weight 255.19
_chemical_melting_point_gt 416
_chemical_melting_point_lt 417
_chemical_name_systematic
;
<i>N</i>-(2-Hydroxyethyl)-3,5-dinitrobenzamide
;
_space_group_IT_number 19
_symmetry_cell_setting orthorhombic
_symmetry_space_group_name_Hall 'P 2ac 2ab'
_symmetry_space_group_name_H-M 'P 21 21 21'
_atom_sites_solution_hydrogens geom
_atom_sites_solution_primary direct
_atom_sites_solution_secondary difmap
_cell_angle_alpha 90.00
_cell_angle_beta 90.00
_cell_angle_gamma 90.00
_cell_formula_units_Z 4
_cell_length_a 6.514(4)
_cell_length_b 9.097(3)
_cell_length_c 18.177(3)
_cell_measurement_reflns_used 24
_cell_measurement_temperature 294(2)
_cell_measurement_theta_max 7.79
_cell_measurement_theta_min 4.45
_cell_volume 1077.1(8)
_computing_cell_refinement 'DIFRAC (Gabe <i>et al.</i>, 1993)'
_computing_data_collection 'DIFRAC (Gabe <i>et al.</i>, 1993)'
_computing_data_reduction 'NRCVAX (Gabe <i>et al.</i>,  1989)'
_computing_molecular_graphics 'ORTEP-3 (Farrugia, 1997) and DIAMOND (Brandenburg, 1998)'
_computing_publication_material 'SHELXL97 (Sheldrick, 2008)'
_computing_structure_refinement 'SHELXL97 (Sheldrick, 2008)'
_computing_structure_solution 'SHELXS97 (Sheldrick, 2008)'
_diffrn_ambient_temperature 294(2)
_diffrn_measured_fraction_theta_full 0.988
_diffrn_measured_fraction_theta_max 0.988
_diffrn_measurement_device_type 'Enraf--Nonius CAD-4'
_diffrn_measurement_method \w/2\q
_diffrn_radiation_monochromator graphite
_diffrn_radiation_source 'fine-focus sealed tube'
_diffrn_radiation_type MoK\a
_diffrn_radiation_wavelength 0.71073
_diffrn_reflns_av_R_equivalents 0.0151
_diffrn_reflns_av_sigmaI/netI 0.0214
_diffrn_reflns_limit_h_max 7
_diffrn_reflns_limit_h_min -3
_diffrn_reflns_limit_k_max 10
_diffrn_reflns_limit_k_min -4
_diffrn_reflns_limit_l_max 21
_diffrn_reflns_limit_l_min -10
_diffrn_reflns_number 1124
_diffrn_reflns_theta_full 24.98
_diffrn_reflns_theta_max 24.98
_diffrn_reflns_theta_min 2.24
_diffrn_standards_decay_% 3.4
_diffrn_standards_interval_count 100
_diffrn_standards_number 3
_exptl_absorpt_coefficient_mu 0.135
_exptl_absorpt_correction_type none
_exptl_crystal_colour colourless
_exptl_crystal_density_diffrn 1.574
_exptl_crystal_density_method 'not measured'
_exptl_crystal_description block
_exptl_crystal_F_000 528
_exptl_crystal_size_max 0.46
_exptl_crystal_size_mid 0.45
_exptl_crystal_size_min 0.33
_refine_diff_density_max 0.138
_refine_diff_density_min -0.179
_refine_ls_extinction_coef 0.219(12)
_refine_ls_extinction_expression Fc^*^=kFc[1+0.001xFc^2^\l^3^/sin(2\q)]^-1/4^
_refine_ls_extinction_method 'SHELXL97 (Sheldrick, 2008)'
_refine_ls_goodness_of_fit_ref 1.097
_refine_ls_hydrogen_treatment constr
_refine_ls_matrix_type full
_refine_ls_number_parameters 164
_refine_ls_number_reflns 1118
_refine_ls_number_restraints 0
_refine_ls_restrained_S_all 1.097
_refine_ls_R_factor_all 0.0473
_refine_ls_R_factor_gt 0.0349
_refine_ls_shift/su_max 0.000
_refine_ls_shift/su_mean 0.000
_refine_ls_structure_factor_coef Fsqd
_refine_ls_weighting_details 'calc w=1/[\s^2^(Fo^2^)+(0.0522P)^2^+0.1396P] where P=(Fo^2^+2Fc^2^)/3'
_refine_ls_weighting_scheme calc
_refine_ls_wR_factor_gt 0.0864
_refine_ls_wR_factor_ref 0.0917
_reflns_number_gt 945
_reflns_number_total 1118
_reflns_threshold_expression I>2\s(I)
_cod_data_source_file lx2057.cif
_cod_data_source_block I
_cod_depositor_comments
;
The following automatic conversions were performed:
'_symmetry_cell_setting' value 'Orthorhombic' changed to 'orthorhombic'
according to '/home/saulius/struct/CIF-dictionaries/cif_core.dic'
dictionary named 'cif_core.dic' version 2.4.1 from 2010-06-29.

Automatic conversion script
Id: cif_fix_enum 1527 2010-12-29 10:47:43Z saulius 

The following automatic conversions were performed:

'_symmetry_cell_setting' value 'Orthorhombic' changed to
'orthorhombic' according to
/home/saulius/struct/CIF-dictionaries/cif_core.dic dictionary named
'cif_core.dic' version 2.4.1 from 2010-06-29.

Automatic conversion script
Id: cif_fix_values 1715 2011-07-08 13:25:40Z adriana 
;
_cod_original_sg_symbol_Hall 'p 2ac 2ab'
_cod_database_code 2219101
_cod_database_fobs_code 2219101

loop_
_symmetry_equiv_pos_as_xyz
'x, y, z'
'-x+1/2, -y, z+1/2'
'x+1/2, -y+1/2, -z'
'-x, y+1/2, -z+1/2'

loop_
_atom_site_type_symbol
_atom_site_label
_atom_site_fract_x
_atom_site_fract_y
_atom_site_fract_z
_atom_site_U_iso_or_equiv
_atom_site_adp_type
_atom_site_calc_flag
_atom_site_refinement_flags
_atom_site_occupancy
O O1 0.2873(3) 0.5989(2) 0.34735(10) 0.0471(6) Uani d . 1
O O2 0.5044(3) 0.7755(2) 0.56083(10) 0.0476(6) Uani d . 1
H H2W 0.5535 0.8106 0.5985 0.071 Uiso calc R 1
O O3 0.5495(4) 0.6710(3) 0.02304(11) 0.0717(8) Uani d . 1
O O4 0.3233(5) 0.5573(4) 0.08631(13) 0.1040(12) Uani d . 1
O O5 1.0931(4) 0.9372(3) 0.26737(12) 0.0799(9) Uani d . 1
O O6 1.1272(4) 0.8922(3) 0.15286(11) 0.0696(8) Uani d . 1
N N1 0.5752(4) 0.6420(2) 0.41241(11) 0.0370(6) Uani d . 1
H H1N 0.6916 0.6865 0.4132 0.044 Uiso calc R 1
N N2 0.4757(5) 0.6333(3) 0.08103(13) 0.0535(7) Uani d . 1
N N3 1.0356(4) 0.8822(3) 0.21046(13) 0.0464(6) Uani d . 1
C C1 0.5713(4) 0.6903(3) 0.28124(14) 0.0316(6) Uani d . 1
C C2 0.7552(4) 0.7679(3) 0.27890(13) 0.0332(6) Uani d . 1
H H2A 0.8186 0.7982 0.3222 0.040 Uiso calc R 1
C C3 0.8421(4) 0.7994(3) 0.21153(14) 0.0355(6) Uani d . 1
C C4 0.7576(4) 0.7570(3) 0.14550(13) 0.0366(7) Uani d . 1
H H4 0.8202 0.7779 0.1007 0.044 Uiso calc R 1
C C5 0.5739(5) 0.6816(3) 0.14983(14) 0.0386(7) Uani d . 1
C C6 0.4801(4) 0.6487(3) 0.21553(14) 0.0358(6) Uani d . 1
H H6 0.3556 0.5987 0.2159 0.043 Uiso calc R 1
C C7 0.4681(4) 0.6420(3) 0.35076(14) 0.0350(7) Uani d . 1
C C8 0.5042(5) 0.5698(3) 0.47915(13) 0.0437(7) Uani d . 1
H H8A 0.5403 0.4664 0.4768 0.052 Uiso calc R 1
H H8B 0.3557 0.5765 0.4815 0.052 Uiso calc R 1
C C9 0.5928(4) 0.6344(3) 0.54759(14) 0.0426(7) Uani d . 1
H H9A 0.5652 0.5700 0.5890 0.051 Uiso calc R 1
H H9B 0.7404 0.6438 0.5424 0.051 Uiso calc R 1

loop_
_atom_site_aniso_label
_atom_site_aniso_U_11
_atom_site_aniso_U_22
_atom_site_aniso_U_33
_atom_site_aniso_U_12
_atom_site_aniso_U_13
_atom_site_aniso_U_23
O1 0.0326(11) 0.0647(13) 0.0441(10) -0.0133(11) 0.0046(9) -0.0125(10)
O2 0.0324(10) 0.0700(13) 0.0405(10) 0.0039(11) -0.0015(9) -0.0121(9)
O3 0.089(2) 0.0951(17) 0.0311(11) -0.0176(17) -0.0042(13) 0.0000(11)
O4 0.103(2) 0.156(3) 0.0536(14) -0.079(2) -0.0175(15) -0.0111(17)
O5 0.0793(19) 0.113(2) 0.0478(13) -0.0607(17) -0.0059(12) 0.0036(13)
O6 0.0530(14) 0.104(2) 0.0523(13) -0.0241(16) 0.0145(12) 0.0089(13)
N1 0.0305(12) 0.0486(13) 0.0319(11) -0.0083(12) 0.0060(10) 0.0000(10)
N2 0.0617(19) 0.0631(16) 0.0356(13) -0.0109(18) -0.0113(14) -0.0048(12)
N3 0.0415(14) 0.0577(14) 0.0400(13) -0.0152(13) 0.0011(13) 0.0105(13)
C1 0.0287(13) 0.0319(12) 0.0341(13) 0.0022(12) 0.0013(12) -0.0024(11)
C2 0.0334(14) 0.0363(13) 0.0300(12) -0.0038(12) -0.0027(12) -0.0013(11)
C3 0.0320(13) 0.0378(13) 0.0367(13) -0.0040(12) 0.0003(13) 0.0023(12)
C4 0.0415(17) 0.0383(14) 0.0300(12) 0.0006(14) 0.0033(13) 0.0031(11)
C5 0.0442(17) 0.0414(14) 0.0303(13) 0.0005(15) -0.0081(12) -0.0026(11)
C6 0.0281(13) 0.0400(13) 0.0391(14) -0.0011(12) -0.0031(13) -0.0039(12)
C7 0.0310(16) 0.0392(15) 0.0346(14) -0.0051(14) 0.0027(12) -0.0081(11)
C8 0.0455(16) 0.0502(15) 0.0354(13) -0.0075(15) 0.0068(14) 0.0031(12)
C9 0.0345(15) 0.0576(17) 0.0356(13) 0.0019(16) 0.0030(12) 0.0081(13)

loop_
_atom_type_symbol
_atom_type_description
_atom_type_scat_dispersion_real
_atom_type_scat_dispersion_imag
_atom_type_scat_source
C C 0.0033 0.0016 'International Tables Vol C Tables 4.2.6.8 and 6.1.1.4'
H H 0.0000 0.0000 'International Tables Vol C Tables 4.2.6.8 and 6.1.1.4'
N N 0.0061 0.0033 'International Tables Vol C Tables 4.2.6.8 and 6.1.1.4'
O O 0.0106 0.0060 'International Tables Vol C Tables 4.2.6.8 and 6.1.1.4'

loop_
_geom_angle_atom_site_label_1
_geom_angle_atom_site_label_2
_geom_angle_atom_site_label_3
_geom_angle
C9 O2 H2W 109.5
C7 N1 C8 122.7(2)
C7 N1 H1N 118.7
C8 N1 H1N 118.7
O3 N2 O4 123.8(3)
O3 N2 C5 119.0(3)
O4 N2 C5 117.3(3)
O6 N3 O5 123.9(2)
O6 N3 C3 118.3(2)
O5 N3 C3 117.8(2)
C6 C1 C2 118.8(2)
C6 C1 C7 117.0(2)
C2 C1 C7 124.2(2)
C3 C2 C1 119.1(2)
C3 C2 H2A 120.5
C1 C2 H2A 120.5
C4 C3 C2 123.5(2)
C4 C3 N3 118.4(2)
C2 C3 N3 118.1(2)
C3 C4 C5 115.9(2)
C3 C4 H4 122.1
C5 C4 H4 122.1
C6 C5 C4 122.9(2)
C6 C5 N2 118.7(3)
C4 C5 N2 118.4(3)
C5 C6 C1 119.9(2)
C5 C6 H6 120.0
C1 C6 H6 120.0
O1 C7 N1 122.9(3)
O1 C7 C1 118.4(2)
N1 C7 C1 118.6(2)
N1 C8 C9 113.2(2)
N1 C8 H8A 108.9
C9 C8 H8A 108.9
N1 C8 H8B 108.9
C9 C8 H8B 108.9
H8A C8 H8B 107.7
O2 C9 C8 109.8(2)
O2 C9 H9A 109.7
C8 C9 H9A 109.7
O2 C9 H9B 109.7
C8 C9 H9B 109.7
H9A C9 H9B 108.2

loop_
_geom_bond_atom_site_label_1
_geom_bond_atom_site_label_2
_geom_bond_distance
O1 C7 1.243(4)
O2 C9 1.428(3)
O2 H2W 0.8200
O3 N2 1.208(3)
O4 N2 1.213(4)
O5 N3 1.209(3)
O6 N3 1.209(3)
N1 C7 1.320(3)
N1 C8 1.455(3)
N1 H1N 0.8600
N2 C5 1.472(4)
N3 C3 1.468(3)
C1 C6 1.387(3)
C1 C2 1.391(4)
C1 C7 1.498(4)
C2 C3 1.379(3)
C2 H2A 0.9300
C3 C4 1.376(4)
C4 C5 1.382(4)
C4 H4 0.9300
C5 C6 1.374(4)
C6 H6 0.9300
C8 C9 1.492(4)
C8 H8A 0.9700
C8 H8B 0.9700
C9 H9A 0.9700
C9 H9B 0.9700

loop_
_geom_hbond_atom_site_label_D
_geom_hbond_atom_site_label_H
_geom_hbond_atom_site_label_A
_geom_hbond_site_symmetry_A
_geom_hbond_distance_DH
_geom_hbond_distance_HA
_geom_hbond_distance_DA
_geom_hbond_angle_DHA
O2 H2W O1 3_566 0.82 1.99 2.737(3) 150.7
N1 H1N O2 3_566 0.86 2.12 2.935(3) 158.2

loop_
_geom_torsion_atom_site_label_1
_geom_torsion_atom_site_label_2
_geom_torsion_atom_site_label_3
_geom_torsion_atom_site_label_4
_geom_torsion
C6 C1 C2 C3 -0.8(3)
C7 C1 C2 C3 176.3(2)
C1 C2 C3 C4 -0.6(4)
C1 C2 C3 N3 179.6(2)
O6 N3 C3 C4 -10.1(4)
O5 N3 C3 C4 169.5(3)
O6 N3 C3 C2 169.7(3)
O5 N3 C3 C2 -10.7(4)
C2 C3 C4 C5 1.2(4)
N3 C3 C4 C5 -179.0(2)
C3 C4 C5 C6 -0.6(4)
C3 C4 C5 N2 180.0(3)
O3 N2 C5 C6 174.7(3)
O4 N2 C5 C6 -5.2(4)
O3 N2 C5 C4 -5.8(4)
O4 N2 C5 C4 174.3(3)
C4 C5 C6 C1 -0.8(4)
N2 C5 C6 C1 178.7(2)
C2 C1 C6 C5 1.4(4)
C7 C1 C6 C5 -175.9(3)
C8 N1 C7 O1 10.3(4)
C8 N1 C7 C1 -167.1(2)
C6 C1 C7 O1 -16.4(4)
C2 C1 C7 O1 166.4(2)
C6 C1 C7 N1 161.2(2)
C2 C1 C7 N1 -16.0(4)
C7 N1 C8 C9 -154.7(3)
N1 C8 C9 O2 71.7(3)

loop_
_cod_related_entry_id
_cod_related_entry_database
_cod_related_entry_code
1 ChemSpider 311780
